data_2234045
loop_
_publ_author_name
'Tuncer, H\"ulya'
'G\"org\"ul\"u, Ahmet Orhan'
'H\"okelek, Tuncer'

_publ_section_title
;
 4-{4-[(<i>E</i>)-(2-Hydroxyphenyl)iminomethyl]phenoxy}benzene-1,2-dicarbonitrile
;
_journal_coeditor_code XU5458
_journal_issue 3
_journal_name_full 'Acta Crystallographica Section E'
_journal_page_first o565
_journal_page_last o566
_journal_paper_doi 10.1107/S1600536812003649
_journal_volume 68
_journal_year 2012
_chemical_formula_iupac 'C21 H13 N3 O2'
_chemical_formula_moiety 'C21 H13 N3 O2'
_chemical_formula_sum 'C21 H13 N3 O2'
_chemical_formula_weight 339.34
_chemical_name_systematic
;
4-{4-[(<i>E</i>)-(2-Hydroxyphenyl)iminomethyl]phenoxy}benzene-1,2-dicarbonitrile
;
_space_group_IT_number 2
_symmetry_cell_setting triclinic
_symmetry_space_group_name_Hall '-P 1'
_symmetry_space_group_name_H-M 'P -1'
_atom_sites_solution_hydrogens geom
_atom_sites_solution_primary direct
_atom_sites_solution_secondary difmap
_audit_creation_method SHELXL-97
_cell_angle_alpha 109.940(15)
_cell_angle_beta 96.937(16)
_cell_angle_gamma 104.182(15)
_cell_formula_units_Z 4
_cell_length_a 9.842(3)
_cell_length_b 13.448(4)
_cell_length_c 14.061(4)
_cell_measurement_reflns_used 4598
_cell_measurement_temperature 100(2)
_cell_measurement_theta_max 23.51
_cell_measurement_theta_min 2.32
_cell_volume 1653.0(9)
_computing_cell_refinement 'SAINT (Bruker, 2007)'
_computing_data_collection 'APEX2 (Bruker, 2007)'
_computing_data_reduction 'SAINT (Bruker, 2007)'
_computing_molecular_graphics 'ORTEP-3 for Windows (Farrugia, 1997)'
_computing_publication_material 'WinGX (Farrugia, 1999) and PLATON (Spek, 2009)'
_computing_structure_refinement 'SHELXL97 (Sheldrick, 2008)'
_computing_structure_solution 'SHELXS97 (Sheldrick, 2008)'
_diffrn_ambient_temperature 100(2)
_diffrn_measured_fraction_theta_full 0.976
_diffrn_measured_fraction_theta_max 0.976
_diffrn_measurement_device_type 'Bruker Kappa APEXII CCD area-detector'
_diffrn_measurement_method '\f and \w scans'
_diffrn_radiation_monochromator graphite
_diffrn_radiation_source 'fine-focus sealed tube'
_diffrn_radiation_type MoK\a
_diffrn_radiation_wavelength 0.71073
_diffrn_reflns_av_R_equivalents 0.0589
_diffrn_reflns_av_sigmaI/netI 0.0854
_diffrn_reflns_limit_h_max 13
_diffrn_reflns_limit_h_min -12
_diffrn_reflns_limit_k_max 17
_diffrn_reflns_limit_k_min -17
_diffrn_reflns_limit_l_max 18
_diffrn_reflns_limit_l_min -18
_diffrn_reflns_number 28993
_diffrn_reflns_theta_full 28.51
_diffrn_reflns_theta_max 28.51
_diffrn_reflns_theta_min 1.58
_exptl_absorpt_coefficient_mu 0.090
_exptl_absorpt_correction_T_max 0.9883
_exptl_absorpt_correction_T_min 0.9747
_exptl_absorpt_correction_type multi-scan
_exptl_absorpt_process_details '(SADABS; Bruker, 2005)'
_exptl_crystal_colour yellow
_exptl_crystal_density_diffrn 1.364
_exptl_crystal_density_method 'not measured'
_exptl_crystal_description block
_exptl_crystal_F_000 704
_exptl_crystal_size_max 0.40
_exptl_crystal_size_mid 0.23
_exptl_crystal_size_min 0.13
_refine_diff_density_max 0.252
_refine_diff_density_min -0.260
_refine_ls_extinction_coef 0.0067(11)
_refine_ls_extinction_expression Fc^*^=kFc[1+0.001xFc^2^\l^3^/sin(2\q)]^-1/4^
_refine_ls_extinction_method 'SHELXL97 (Sheldrick, 2008)'
_refine_ls_goodness_of_fit_ref 1.012
_refine_ls_hydrogen_treatment mixed
_refine_ls_matrix_type full
_refine_ls_number_parameters 478
_refine_ls_number_reflns 8180
_refine_ls_number_restraints 1
_refine_ls_restrained_S_all 1.013
_refine_ls_R_factor_all 0.1258
_refine_ls_R_factor_gt 0.0523
_refine_ls_shift/su_max 0.000
_refine_ls_shift/su_mean 0.000
_refine_ls_structure_factor_coef Fsqd
_refine_ls_weighting_details 'calc w=1/[\s^2^(Fo^2^)+(0.0581P)^2^+0.3399P] where P=(Fo^2^+2Fc^2^)/3'
_refine_ls_weighting_scheme calc
_refine_ls_wR_factor_gt 0.1107
_refine_ls_wR_factor_ref 0.1482
_reflns_number_gt 4415
_reflns_number_total 8180
_reflns_threshold_expression I>2\s(I)
_cod_data_source_file xu5458.cif
_cod_data_source_block I
_cod_original_cell_volume 1652.9(9)
_cod_database_code 2234045
_cod_database_fobs_code 2234045

loop_
_symmetry_equiv_pos_as_xyz
'x, y, z'
'-x, -y, -z'

loop_
_atom_site_type_symbol
_atom_site_label
_atom_site_fract_x
_atom_site_fract_y
_atom_site_fract_z
_atom_site_U_iso_or_equiv
_atom_site_adp_type
_atom_site_calc_flag
_atom_site_refinement_flags
_atom_site_occupancy
_atom_site_symmetry_multiplicity
O O1 0.18465(16) 0.42838(13) 0.39648(13) 0.0415(4) Uani d . 1 1
H H1 0.2341 0.3847 0.3902 0.062 Uiso calc R 1 1
O O2 0.81989(17) 0.09971(13) 0.27981(12) 0.0363(4) Uani d . 1 1
N N1 0.4497(2) 0.44136(14) 0.35611(13) 0.0307(4) Uani d . 1 1
N N2 0.8274(2) -0.23636(18) 0.53937(17) 0.0523(6) Uani d . 1 1
N N3 0.6366(2) -0.00505(17) 0.62696(17) 0.0470(6) Uani d . 1 1
C C1 0.3989(2) 0.53409(17) 0.36774(16) 0.0296(5) Uani d . 1 1
C C2 0.2600(2) 0.52160(18) 0.38515(16) 0.0315(5) Uani d . 1 1
C C3 0.1965(3) 0.60425(19) 0.39298(17) 0.0342(6) Uani d . 1 1
H H3 0.1024 0.5953 0.4054 0.041 Uiso calc R 1 1
C C4 0.2708(3) 0.69943(19) 0.38268(17) 0.0376(6) Uani d . 1 1
H H4 0.2274 0.7563 0.3878 0.045 Uiso calc R 1 1
C C5 0.4085(3) 0.71348(19) 0.36498(18) 0.0396(6) Uani d . 1 1
H H5 0.4592 0.7798 0.3584 0.048 Uiso calc R 1 1
C C6 0.4720(3) 0.63074(18) 0.35691(17) 0.0351(6) Uani d . 1 1
H H6 0.5659 0.6400 0.3439 0.042 Uiso calc R 1 1
C C7 0.5842(3) 0.45413(19) 0.37209(17) 0.0312(5) Uani d . 1 1
H H7 0.655(2) 0.5282(18) 0.3985(16) 0.028(6) Uiso d . 1 1
C C8 0.6422(2) 0.36070(18) 0.35210(16) 0.0295(5) Uani d . 1 1
C C9 0.5531(2) 0.25160(18) 0.31442(17) 0.0338(5) Uani d . 1 1
H H9 0.4519 0.2370 0.3045 0.041 Uiso calc R 1 1
C C10 0.6099(2) 0.16393(19) 0.29116(18) 0.0348(6) Uani d . 1 1
H H10 0.5486 0.0894 0.2639 0.042 Uiso calc R 1 1
C C11 0.7580(2) 0.18678(19) 0.30826(17) 0.0305(5) Uani d . 1 1
C C12 0.8491(2) 0.29320(19) 0.34658(17) 0.0339(5) Uani d . 1 1
H H12 0.9503 0.3073 0.3584 0.041 Uiso calc R 1 1
C C13 0.7904(2) 0.37987(19) 0.36777(17) 0.0344(5) Uani d . 1 1
H H13 0.8525 0.4541 0.3936 0.041 Uiso calc R 1 1
C C14 0.8182(2) 0.03424(18) 0.33583(16) 0.0290(5) Uani d . 1 1
C C15 0.8887(2) -0.04502(18) 0.30548(17) 0.0334(5) Uani d . 1 1
H H15 0.9354 -0.0505 0.2494 0.040 Uiso calc R 1 1
C C16 0.8912(2) -0.11571(18) 0.35649(17) 0.0345(6) Uani d . 1 1
H H16 0.9389 -0.1703 0.3351 0.041 Uiso calc R 1 1
C C17 0.8244(2) -0.10786(17) 0.43904(17) 0.0300(5) Uani d . 1 1
C C18 0.7555(2) -0.02651(17) 0.47002(16) 0.0285(5) Uani d . 1 1
C C19 0.7513(2) 0.04448(17) 0.41867(16) 0.0282(5) Uani d . 1 1
H H19 0.7036 0.0991 0.4397 0.034 Uiso calc R 1 1
C C20 0.8271(3) -0.18017(19) 0.49414(19) 0.0373(6) Uani d . 1 1
C C21 0.6881(3) -0.01535(18) 0.55668(18) 0.0332(5) Uani d . 1 1
O O1' 0.48536(19) -0.14517(14) 0.22704(13) 0.0492(5) Uani d . 1 1
H H1' 0.4479 -0.0949 0.2288 0.074 Uiso calc R 1 1
O O2' -0.00214(16) 0.24585(12) 0.13213(12) 0.0353(4) Uani d . 1 1
N N1' 0.37253(18) -0.08750(14) 0.07998(14) 0.0281(4) Uani d . 1 1
N N2' 0.1000(2) 0.76703(18) 0.15817(17) 0.0486(6) Uani d . 1 1
N N3' -0.2416(2) 0.60508(18) 0.22270(19) 0.0549(6) Uani d . 1 1
C C1' 0.4335(2) -0.17435(18) 0.04730(17) 0.0304(5) Uani d . 1 1
C C2' 0.4886(2) -0.20314(19) 0.12727(18) 0.0354(6) Uani d . 1 1
C C3' 0.5463(3) -0.2899(2) 0.1072(2) 0.0429(6) Uani d . 1 1
H H3' 0.5834 -0.3086 0.1621 0.052 Uiso calc R 1 1
C C4' 0.5493(3) -0.3490(2) 0.0066(2) 0.0422(6) Uani d . 1 1
H H4' 0.5865 -0.4101 -0.0079 0.051 Uiso calc R 1 1
C C5' 0.4992(2) -0.3211(2) -0.0738(2) 0.0402(6) Uani d . 1 1
H H5' 0.5044 -0.3614 -0.1427 0.048 Uiso calc R 1 1
C C6' 0.4417(2) -0.23440(19) -0.05337(18) 0.0364(6) Uani d . 1 1
H H6' 0.4071 -0.2153 -0.1087 0.044 Uiso calc R 1 1
C C7' 0.3167(2) -0.05176(18) 0.01768(18) 0.0292(5) Uani d D 1 1
H H7' 0.317(2) -0.0807(17) -0.0559(13) 0.040(7) Uiso d D 1 1
C C8' 0.2428(2) 0.03159(17) 0.05018(16) 0.0263(5) Uani d . 1 1
C C9' 0.2161(2) 0.06816(17) 0.14996(16) 0.0293(5) Uani d . 1 1
H H9' 0.2504 0.0410 0.1991 0.035 Uiso calc R 1 1
C C10' 0.1404(2) 0.14318(18) 0.17726(17) 0.0309(5) Uani d . 1 1
H H10' 0.1238 0.1690 0.2454 0.037 Uiso calc R 1 1
C C11' 0.0888(2) 0.18043(17) 0.10454(17) 0.0293(5) Uani d . 1 1
C C12' 0.1125(2) 0.14594(18) 0.00537(17) 0.0333(5) Uani d . 1 1
H H12' 0.0766 0.1727 -0.0436 0.040 Uiso calc R 1 1
C C13' 0.1897(2) 0.07143(17) -0.02080(17) 0.0310(5) Uani d . 1 1
H H13' 0.2070 0.0469 -0.0888 0.037 Uiso calc R 1 1
C C14' 0.0287(2) 0.34959(17) 0.12998(16) 0.0286(5) Uani d . 1 1
C C15' 0.1547(2) 0.40575(18) 0.11284(17) 0.0321(5) Uani d . 1 1
H H15' 0.2274 0.3712 0.0987 0.038 Uiso calc R 1 1
C C16' 0.1749(2) 0.51264(18) 0.11636(17) 0.0326(5) Uani d . 1 1
H H16' 0.2608 0.5506 0.1030 0.039 Uiso calc R 1 1
C C17' 0.0709(2) 0.56471(17) 0.13924(16) 0.0294(5) Uani d . 1 1
C C18' -0.0559(2) 0.50719(18) 0.15786(16) 0.0291(5) Uani d . 1 1
C C19' -0.0774(2) 0.39984(18) 0.15198(16) 0.0295(5) Uani d . 1 1
H H19' -0.1644 0.3605 0.1629 0.035 Uiso calc R 1 1
C C20' 0.0907(2) 0.6771(2) 0.14833(17) 0.0355(6) Uani d . 1 1
C C21' -0.1606(3) 0.56133(19) 0.19089(19) 0.0372(6) Uani d . 1 1

loop_
_atom_site_aniso_label
_atom_site_aniso_U_11
_atom_site_aniso_U_22
_atom_site_aniso_U_33
_atom_site_aniso_U_12
_atom_site_aniso_U_13
_atom_site_aniso_U_23
O1 0.0353(10) 0.0367(9) 0.0574(11) 0.0106(8) 0.0084(8) 0.0249(8)
O2 0.0479(10) 0.0463(10) 0.0352(9) 0.0280(8) 0.0222(8) 0.0265(8)
N1 0.0350(11) 0.0306(10) 0.0283(10) 0.0125(9) 0.0059(8) 0.0123(8)
N2 0.0672(16) 0.0409(12) 0.0511(14) 0.0164(12) 0.0019(12) 0.0245(11)
N3 0.0592(15) 0.0501(14) 0.0409(13) 0.0184(12) 0.0200(11) 0.0246(11)
C1 0.0345(13) 0.0285(12) 0.0237(11) 0.0095(10) 0.0015(9) 0.0092(9)
C2 0.0344(13) 0.0310(12) 0.0268(12) 0.0073(11) 0.0007(10) 0.0124(10)
C3 0.0359(13) 0.0378(13) 0.0296(12) 0.0149(11) 0.0034(10) 0.0125(11)
C4 0.0513(16) 0.0330(13) 0.0265(12) 0.0179(12) -0.0017(11) 0.0089(10)
C5 0.0459(15) 0.0337(13) 0.0389(14) 0.0082(12) 0.0024(11) 0.0188(11)
C6 0.0336(13) 0.0362(13) 0.0344(13) 0.0083(11) 0.0029(10) 0.0155(11)
C7 0.0371(14) 0.0294(13) 0.0250(12) 0.0082(11) 0.0038(10) 0.0105(10)
C8 0.0331(13) 0.0341(13) 0.0252(11) 0.0109(10) 0.0080(9) 0.0152(10)
C9 0.0296(13) 0.0374(13) 0.0350(13) 0.0111(11) 0.0053(10) 0.0147(11)
C10 0.0354(14) 0.0316(13) 0.0385(14) 0.0094(11) 0.0093(11) 0.0151(11)
C11 0.0398(14) 0.0383(13) 0.0267(12) 0.0208(11) 0.0160(10) 0.0197(10)
C12 0.0281(12) 0.0452(14) 0.0359(13) 0.0124(11) 0.0113(10) 0.0226(11)
C13 0.0327(13) 0.0349(13) 0.0350(13) 0.0066(11) 0.0062(10) 0.0160(11)
C14 0.0317(12) 0.0344(12) 0.0253(12) 0.0118(10) 0.0068(9) 0.0156(10)
C15 0.0372(13) 0.0386(13) 0.0277(12) 0.0179(11) 0.0104(10) 0.0113(10)
C16 0.0395(14) 0.0311(12) 0.0334(13) 0.0180(11) 0.0055(11) 0.0090(10)
C17 0.0322(12) 0.0271(12) 0.0284(12) 0.0073(10) 0.0006(10) 0.0111(10)
C18 0.0297(12) 0.0294(12) 0.0244(11) 0.0062(10) 0.0044(9) 0.0105(10)
C19 0.0319(12) 0.0293(12) 0.0266(12) 0.0124(10) 0.0090(9) 0.0117(10)
C20 0.0418(15) 0.0303(13) 0.0370(14) 0.0103(11) 0.0020(11) 0.0123(11)
C21 0.0400(14) 0.0315(13) 0.0314(13) 0.0114(11) 0.0073(11) 0.0160(11)
O1' 0.0714(13) 0.0581(11) 0.0373(10) 0.0373(10) 0.0189(9) 0.0272(9)
O2' 0.0333(9) 0.0301(9) 0.0484(10) 0.0135(7) 0.0155(7) 0.0175(8)
N1' 0.0276(10) 0.0278(10) 0.0324(10) 0.0103(8) 0.0067(8) 0.0143(8)
N2' 0.0527(14) 0.0440(13) 0.0553(14) 0.0165(11) 0.0085(11) 0.0265(11)
N3' 0.0510(14) 0.0489(14) 0.0791(18) 0.0283(12) 0.0234(13) 0.0299(13)
C1' 0.0257(12) 0.0319(12) 0.0361(13) 0.0086(10) 0.0071(10) 0.0160(11)
C2' 0.0382(14) 0.0411(14) 0.0343(14) 0.0165(12) 0.0145(11) 0.0184(11)
C3' 0.0486(16) 0.0497(15) 0.0513(16) 0.0271(13) 0.0208(13) 0.0327(13)
C4' 0.0396(15) 0.0397(14) 0.0575(17) 0.0180(12) 0.0202(13) 0.0238(13)
C5' 0.0368(14) 0.0396(14) 0.0420(15) 0.0158(12) 0.0111(11) 0.0094(12)
C6' 0.0341(13) 0.0390(14) 0.0348(13) 0.0137(11) 0.0045(10) 0.0119(11)
C7' 0.0280(12) 0.0303(12) 0.0284(12) 0.0081(10) 0.0057(10) 0.0110(10)
C8' 0.0235(11) 0.0253(11) 0.0279(12) 0.0052(9) 0.0026(9) 0.0104(9)
C9' 0.0276(12) 0.0340(12) 0.0275(12) 0.0087(10) 0.0040(9) 0.0147(10)
C10' 0.0288(12) 0.0334(12) 0.0290(12) 0.0086(10) 0.0079(10) 0.0105(10)
C11' 0.0253(12) 0.0253(11) 0.0356(13) 0.0088(10) 0.0067(10) 0.0088(10)
C12' 0.0363(13) 0.0334(13) 0.0311(13) 0.0116(11) 0.0032(10) 0.0144(10)
C13' 0.0359(13) 0.0300(12) 0.0271(12) 0.0122(10) 0.0067(10) 0.0097(10)
C14' 0.0308(12) 0.0263(12) 0.0274(12) 0.0090(10) 0.0034(9) 0.0095(9)
C15' 0.0291(13) 0.0331(13) 0.0332(13) 0.0117(10) 0.0074(10) 0.0101(10)
C16' 0.0322(13) 0.0334(13) 0.0305(12) 0.0071(11) 0.0088(10) 0.0116(10)
C17' 0.0338(13) 0.0309(12) 0.0246(11) 0.0107(10) 0.0049(9) 0.0119(10)
C18' 0.0298(12) 0.0322(12) 0.0264(12) 0.0124(10) 0.0026(9) 0.0117(10)
C19' 0.0253(12) 0.0317(12) 0.0304(12) 0.0079(10) 0.0053(9) 0.0116(10)
C20' 0.0397(14) 0.0377(14) 0.0321(13) 0.0133(11) 0.0052(10) 0.0171(11)
C21' 0.0366(14) 0.0345(13) 0.0455(15) 0.0155(12) 0.0092(11) 0.0183(12)

loop_
_atom_type_symbol
_atom_type_description
_atom_type_scat_dispersion_real
_atom_type_scat_dispersion_imag
_atom_type_scat_source
C C 0.0033 0.0016 'International Tables Vol C Tables 4.2.6.8 and 6.1.1.4'
H H 0.0000 0.0000 'International Tables Vol C Tables 4.2.6.8 and 6.1.1.4'
N N 0.0061 0.0033 'International Tables Vol C Tables 4.2.6.8 and 6.1.1.4'
O O 0.0106 0.0060 'International Tables Vol C Tables 4.2.6.8 and 6.1.1.4'

loop_
_geom_angle_atom_site_label_1
_geom_angle_atom_site_label_2
_geom_angle_atom_site_label_3
_geom_angle
C2 O1 H1 109.5
C14 O2 C11 120.14(16)
C7 N1 C1 120.25(19)
C2 C1 N1 115.60(19)
C6 C1 N1 125.4(2)
C6 C1 C2 118.8(2)
O1 C2 C1 120.78(19)
O1 C2 C3 118.4(2)
C3 C2 C1 120.8(2)
C2 C3 H3 120.3
C4 C3 C2 119.4(2)
C4 C3 H3 120.3
C3 C4 C5 120.7(2)
C3 C4 H4 119.6
C5 C4 H4 119.6
C4 C5 H5 120.1
C6 C5 C4 119.9(2)
C6 C5 H5 120.1
C1 C6 H6 119.9
C5 C6 C1 120.3(2)
C5 C6 H6 119.9
N1 C7 C8 122.6(2)
N1 C7 H7 121.4(12)
C8 C7 H7 116.0(12)
C9 C8 C7 121.7(2)
C9 C8 C13 118.4(2)
C13 C8 C7 119.9(2)
C8 C9 H9 119.6
C10 C9 C8 120.8(2)
C10 C9 H9 119.6
C9 C10 C11 118.8(2)
C9 C10 H10 120.6
C11 C10 H10 120.6
C10 C11 O2 120.6(2)
C12 C11 O2 117.4(2)
C12 C11 C10 121.9(2)
C11 C12 C13 118.5(2)
C11 C12 H12 120.8
C13 C12 H12 120.8
C8 C13 H13 119.3
C12 C13 C8 121.5(2)
C12 C13 H13 119.3
O2 C14 C15 115.88(19)
O2 C14 C19 123.40(19)
C15 C14 C19 120.7(2)
C14 C15 H15 120.0
C16 C15 C14 120.1(2)
C16 C15 H15 120.0
C15 C16 C17 120.4(2)
C15 C16 H16 119.8
C17 C16 H16 119.8
C16 C17 C18 119.0(2)
C16 C17 C20 121.3(2)
C18 C17 C20 119.7(2)
C19 C18 C17 121.0(2)
C17 C18 C21 120.0(2)
C19 C18 C21 118.97(19)
C14 C19 H19 120.6
C18 C19 C14 118.72(19)
C18 C19 H19 120.6
N2 C20 C17 178.4(3)
N3 C21 C18 178.8(3)
C2' O1' H1' 109.5
C14' O2' C11' 121.23(17)
C7' N1' C1' 122.54(19)
C2' C1' N1' 114.24(19)
C6' C1' N1' 127.7(2)
C6' C1' C2' 118.0(2)
O1' C2' C1' 119.9(2)
O1' C2' C3' 118.8(2)
C3' C2' C1' 121.3(2)
C2' C3' H3' 120.5
C4' C3' C2' 119.1(2)
C4' C3' H3' 120.5
C3' C4' C5' 121.2(2)
C3' C4' H4' 119.4
C5' C4' H4' 119.4
C4' C5' H5' 120.2
C6' C5' C4' 119.5(2)
C6' C5' H5' 120.2
C1' C6' H6' 119.5
C5' C6' C1' 120.9(2)
C5' C6' H6' 119.5
N1' C7' C8' 122.4(2)
N1' C7' H7' 121.7(13)
C8' C7' H7' 115.8(13)
C9' C8' C7' 121.56(19)
C13' C8' C7' 119.66(19)
C13' C8' C9' 118.66(19)
C8' C9' H9' 119.8
C10' C9' C8' 120.5(2)
C10' C9' H9' 119.8
C9' C10' C11' 119.2(2)
C9' C10' H10' 120.4
C11' C10' H10' 120.4
C10' C11' O2' 116.81(19)
C10' C11' C12' 122.0(2)
C12' C11' O2' 120.9(2)
C11' C12' C13' 118.3(2)
C11' C12' H12' 120.9
C13' C12' H12' 120.9
C8' C13' H13' 119.3
C12' C13' C8' 121.4(2)
C12' C13' H13' 119.3
O2' C14' C15' 125.50(19)
O2' C14' C19' 113.92(19)
C15' C14' C19' 120.5(2)
C14' C15' C16' 119.8(2)
C14' C15' H15' 120.1
C16' C15' H15' 120.1
C15' C16' C17' 120.5(2)
C15' C16' H16' 119.7
C17' C16' H16' 119.7
C16' C17' C18' 119.0(2)
C16' C17' C20' 122.2(2)
C18' C17' C20' 118.8(2)
C17' C18' C21' 120.8(2)
C19' C18' C17' 120.43(19)
C19' C18' C21' 118.6(2)
C14' C19' H19' 120.2
C18' C19' C14' 119.6(2)
C18' C19' H19' 120.2
N2' C20' C17' 176.1(3)
N3' C21' C18' 176.3(3)

loop_
_geom_bond_atom_site_label_1
_geom_bond_atom_site_label_2
_geom_bond_distance
O1 C2 1.362(3)
O1 H1 0.8400
O2 C11 1.411(2)
O2 C14 1.366(2)
N1 C1 1.420(3)
N1 C7 1.274(3)
N2 C20 1.142(3)
C1 C2 1.398(3)
C1 C6 1.390(3)
C3 C2 1.382(3)
C3 H3 0.9500
C4 C3 1.374(3)
C4 H4 0.9500
C5 C4 1.387(3)
C5 H5 0.9500
C6 C5 1.383(3)
C6 H6 0.9500
C7 H7 0.98(2)
C8 C7 1.461(3)
C8 C9 1.389(3)
C9 C10 1.383(3)
C9 H9 0.9500
C10 H10 0.9500
C11 C12 1.368(3)
C11 C10 1.386(3)
C12 C13 1.384(3)
C12 H12 0.9500
C13 C8 1.393(3)
C13 H13 0.9500
C14 C15 1.387(3)
C15 C16 1.375(3)
C15 H15 0.9500
C16 H16 0.9500
C17 C16 1.388(3)
C18 C17 1.398(3)
C18 C19 1.384(3)
C18 C21 1.437(3)
C19 C14 1.389(3)
C19 H19 0.9500
C20 C17 1.438(3)
C21 N3 1.147(3)
O1' C2' 1.362(3)
O1' H1' 0.8400
O2' C14' 1.365(3)
O2' C11' 1.401(2)
N1' C1' 1.407(3)
N1' C7' 1.265(3)
C1' C6' 1.393(3)
C2' C1' 1.400(3)
C3' C2' 1.379(3)
C3' H3' 0.9500
C4' C3' 1.374(3)
C4' C5' 1.381(3)
C4' H4' 0.9500
C5' C6' 1.377(3)
C5' H5' 0.9500
C6' H6' 0.9500
C7' C8' 1.457(3)
C7' H7' 0.974(16)
C8' C9' 1.401(3)
C8' C13' 1.390(3)
C9' C10' 1.376(3)
C9' H9' 0.9500
C10' C11' 1.379(3)
C10' H10' 0.9500
C11' C12' 1.380(3)
C12' H12' 0.9500
C13' C12' 1.381(3)
C13' H13' 0.9500
C14' C15' 1.379(3)
C14' C19' 1.387(3)
C15' C16' 1.385(3)
C15' H15' 0.9500
C16' C17' 1.385(3)
C16' H16' 0.9500
C17' C18' 1.402(3)
C17' C20' 1.434(3)
C18' C19' 1.379(3)
C18' C21' 1.436(3)
C19' H19' 0.9500
C20' N2' 1.148(3)
C21' N3' 1.148(3)

loop_
_geom_hbond_atom_site_label_D
_geom_hbond_atom_site_label_H
_geom_hbond_atom_site_label_A
_geom_hbond_site_symmetry_A
_geom_hbond_distance_DH
_geom_hbond_distance_HA
_geom_hbond_distance_DA
_geom_hbond_angle_DHA
O1 H1 N1 . 0.84 2.24 2.713(3) 116
O1 H1 N2 2_656 0.84 2.50 2.993(3) 119
O1' H1' N1' . 0.84 2.18 2.659(3) 116
O1' H1' N3 2_656 0.84 2.39 2.948(3) 125
C3' H3' N3' 1_645 0.95 2.52 3.344(4) 145
C5 H5 O1' 1_565 0.95 2.40 3.180(3) 139
C12 H12 O1 1_655 0.95 2.35 3.214(3) 151
C6' H6' Cg 2_655 0.95 2.93 3.785(3) 151

loop_
_geom_torsion_atom_site_label_1
_geom_torsion_atom_site_label_2
_geom_torsion_atom_site_label_3
_geom_torsion_atom_site_label_4
_geom_torsion
C14 O2 C11 C10 -72.6(3)
C14 O2 C11 C12 111.6(2)
C11 O2 C14 C15 -176.49(19)
C11 O2 C14 C19 3.3(3)
C7 N1 C1 C2 -158.2(2)
C7 N1 C1 C6 26.0(3)
C1 N1 C7 C8 -174.19(19)
N1 C1 C2 O1 4.0(3)
N1 C1 C2 C3 -177.04(19)
C6 C1 C2 O1 -179.83(19)
C6 C1 C2 C3 -0.9(3)
N1 C1 C6 C5 176.8(2)
C2 C1 C6 C5 1.0(3)
C4 C3 C2 O1 179.47(19)
C4 C3 C2 C1 0.5(3)
C5 C4 C3 C2 -0.2(3)
C6 C5 C4 C3 0.4(3)
C1 C6 C5 C4 -0.8(3)
C9 C8 C7 N1 -0.2(3)
C13 C8 C7 N1 177.8(2)
C7 C8 C9 C10 176.8(2)
C13 C8 C9 C10 -1.2(3)
C8 C9 C10 C11 1.4(3)
O2 C11 C10 C9 -176.21(19)
C12 C11 C10 C9 -0.5(3)
O2 C11 C12 C13 175.25(19)
C10 C11 C12 C13 -0.6(3)
C11 C12 C13 C8 0.8(3)
C12 C13 C8 C7 -178.0(2)
C12 C13 C8 C9 0.1(3)
O2 C14 C15 C16 -179.2(2)
C19 C14 C15 C16 1.0(3)
C14 C15 C16 C17 -0.5(3)
C18 C17 C16 C15 -0.5(3)
C20 C17 C16 C15 -179.3(2)
C19 C18 C17 C16 1.0(3)
C19 C18 C17 C20 179.9(2)
C21 C18 C17 C16 -178.7(2)
C21 C18 C17 C20 0.1(3)
C17 C18 C19 C14 -0.6(3)
C21 C18 C19 C14 179.2(2)
C18 C19 C14 O2 179.77(19)
C18 C19 C14 C15 -0.4(3)
C14' O2' C11' C10' 123.8(2)
C14' O2' C11' C12' -62.8(3)
C11' O2' C14' C15' -7.5(3)
C11' O2' C14' C19' 175.44(18)
C7' N1' C1' C2' -179.4(2)
C7' N1' C1' C6' -0.9(3)
C1' N1' C7' C8' 174.67(19)
N1' C1' C6' C5' -176.9(2)
C2' C1' C6' C5' 1.5(3)
O1' C2' C1' N1' -2.7(3)
O1' C2' C1' C6' 178.7(2)
C3' C2' C1' N1' 177.1(2)
C3' C2' C1' C6' -1.5(3)
C4' C3' C2' O1' 179.7(2)
C4' C3' C2' C1' -0.1(4)
C5' C4' C3' C2' 1.7(4)
C3' C4' C5' C6' -1.7(4)
C4' C5' C6' C1' 0.1(4)
N1' C7' C8' C9' -7.0(3)
N1' C7' C8' C13' 176.9(2)
C7' C8' C9' C10' -177.02(19)
C13' C8' C9' C10' -0.9(3)
C7' C8' C13' C12' 176.5(2)
C9' C8' C13' C12' 0.3(3)
C8' C9' C10' C11' 1.2(3)
C9' C10' C11' O2' 172.43(18)
C9' C10' C11' C12' -0.9(3)
O2' C11' C12' C13' -172.77(19)
C10' C11' C12' C13' 0.3(3)
C8' C13' C12' C11' 0.0(3)
O2' C14' C15' C16' -177.6(2)
C19' C14' C15' C16' -0.8(3)
O2' C14' C19' C18' 176.48(18)
C15' C14' C19' C18' -0.7(3)
C14' C15' C16' C17' 1.4(3)
C15' C16' C17' C18' -0.6(3)
C15' C16' C17' C20' 177.1(2)
C16' C17' C18' C19' -0.9(3)
C16' C17' C18' C21' 174.4(2)
C20' C17' C18' C19' -178.65(19)
C20' C17' C18' C21' -3.3(3)
C17' C18' C19' C14' 1.6(3)
C21' C18' C19' C14' -173.8(2)

loop_
_cod_related_entry_id
_cod_related_entry_database
_cod_related_entry_code
1 ChemSpider 30657556
